data_4120079
loop_
_publ_author_name
'Jamie L. Culshaw'
'Ge Cheng'
'Marc Schmidtmann'
'Tom Hasell'
'Ming Liu'
'Dave J. Adams'
'Andrew I. Cooper'

_publ_contact_author_address
;
Department of Chemistry 
University of Liverpool
Crown Street
Liverpool, L69 7ZD, UK
;
_publ_contact_author_email aicooper@liv.ac.uk
_publ_contact_author_name 'Andrew I. Cooper'
_publ_contact_author_phone '+44 (0)151 794 3548'
_publ_section_title
;
 Dodecaamide Cages: Organic 12-Arm Building Blocks for Supramolecular
 Chemistry
;
_journal_name_full 'Journal of the American Chemical Society'
_journal_page_first 10007
_journal_page_last 10010
_journal_paper_doi 10.1021/ja403987j
_journal_volume 135
_journal_year 2013
_chemical_formula_moiety '(C180 H144 N12 O12),7(CHCl3)'
_chemical_formula_sum 'C187 H151 Cl21 N12 O12'
_chemical_formula_weight 3502.65
_chemical_name_systematic
; 
 ? 
;
_space_group_IT_number 201
_symmetry_cell_setting cubic
_symmetry_space_group_name_Hall '-P 2ab 2bc 3'
_symmetry_space_group_name_H-M 'P n -3 :2'
_atom_sites_solution_hydrogens geom
_atom_sites_solution_primary direct
_atom_sites_solution_secondary difmap
_audit_creation_method SHELXL-97
_cell_angle_alpha 90.00
_cell_angle_beta 90.00
_cell_angle_gamma 90.00
_cell_formula_units_Z 2
_cell_length_a 20.3289(13)
_cell_length_b 20.3289(13)
_cell_length_c 20.3289(13)
_cell_measurement_reflns_used 7303
_cell_measurement_temperature 100(2)
_cell_measurement_theta_max 19.45
_cell_measurement_theta_min 2.45
_cell_volume 8401.2(9)
_computing_cell_refinement 'Bruker AXS SAINT V7.68A'
_computing_data_collection 'CrystalClear-SM Expert 2.0r6 (Rigaku, 2010)'
_computing_data_reduction 'Bruker AXS SAINT V7.68A'
_computing_structure_refinement 'SHELXL (Sheldrick, 2008)'
_computing_structure_solution 'SHELXD (Sheldrick, 2008)'
_diffrn_ambient_temperature 100(2)
_diffrn_detector_area_resol_mean 28.5714
_diffrn_measured_fraction_theta_full 0.999
_diffrn_measured_fraction_theta_max 0.999
_diffrn_measurement_device_type 'Rigaku Saturn724+ (2x2 bin mode)'
_diffrn_measurement_method 'profile data from \w-scans'
_diffrn_radiation_monochromator confocal
_diffrn_radiation_source 'Rotating Anode'
_diffrn_radiation_type 'Mo K\a'
_diffrn_radiation_wavelength 0.71073
_diffrn_reflns_av_R_equivalents 0.0448
_diffrn_reflns_av_sigmaI/netI 0.0215
_diffrn_reflns_limit_h_max 20
_diffrn_reflns_limit_h_min -22
_diffrn_reflns_limit_k_max 22
_diffrn_reflns_limit_k_min -22
_diffrn_reflns_limit_l_max 22
_diffrn_reflns_limit_l_min -22
_diffrn_reflns_number 52249
_diffrn_reflns_theta_full 23.25
_diffrn_reflns_theta_max 23.25
_diffrn_reflns_theta_min 2.45
_exptl_absorpt_coefficient_mu 0.407
_exptl_absorpt_correction_T_max 0.7449
_exptl_absorpt_correction_T_min 0.5175
_exptl_absorpt_correction_type multi-scan
_exptl_absorpt_process_details 'SADABS 2008/1 (Sheldrick, 2008)'
_exptl_crystal_colour colourless
_exptl_crystal_density_diffrn 1.385
_exptl_crystal_description block
_exptl_crystal_F_000 3620
_exptl_crystal_size_max 0.10
_exptl_crystal_size_mid 0.10
_exptl_crystal_size_min 0.05
_refine_diff_density_max 0.446
_refine_diff_density_min -0.439
_refine_diff_density_rms 0.058
_refine_ls_extinction_method none
_refine_ls_goodness_of_fit_ref 1.402
_refine_ls_hydrogen_treatment constr
_refine_ls_matrix_type full
_refine_ls_number_parameters 297
_refine_ls_number_reflns 2029
_refine_ls_number_restraints 79
_refine_ls_restrained_S_all 1.407
_refine_ls_R_factor_all 0.1182
_refine_ls_R_factor_gt 0.0933
_refine_ls_shift/su_max 0.000
_refine_ls_shift/su_mean 0.000
_refine_ls_structure_factor_coef Fsqd
_refine_ls_weighting_details 'calc w=1/[\s^2^(Fo^2^)+(0.2000P)^2^+0.0000P] where P=(Fo^2^+2Fc^2^)/3'
_refine_ls_weighting_scheme calc
_refine_ls_wR_factor_gt 0.2989
_refine_ls_wR_factor_ref 0.3347
_reflns_number_gt 1380
_reflns_number_total 2029
_reflns_threshold_expression >2sigma(I)
_cod_data_source_file ja403987j_si_003.cif
_cod_data_source_block RC1b
_cod_original_sg_symbol_H-M 'P n -3'
_cod_database_code 4120079

loop_
_symmetry_equiv_pos_as_xyz
'x, y, z'
'-x+1/2, -y+1/2, z'
'-x+1/2, y, -z+1/2'
'x, -y+1/2, -z+1/2'
'z, x, y'
'z, -x+1/2, -y+1/2'
'-z+1/2, -x+1/2, y'
'-z+1/2, x, -y+1/2'
'y, z, x'
'-y+1/2, z, -x+1/2'
'y, -z+1/2, -x+1/2'
'-y+1/2, -z+1/2, x'
'-x, -y, -z'
'x-1/2, y-1/2, -z'
'x-1/2, -y, z-1/2'
'-x, y-1/2, z-1/2'
'-z, -x, -y'
'-z, x-1/2, y-1/2'
'z-1/2, x-1/2, -y'
'z-1/2, -x, y-1/2'
'-y, -z, -x'
'y-1/2, -z, x-1/2'
'-y, z-1/2, x-1/2'
'y-1/2, z-1/2, -x'

loop_
_atom_site_label
_atom_site_type_symbol
_atom_site_fract_x
_atom_site_fract_y
_atom_site_fract_z
_atom_site_U_iso_or_equiv
_atom_site_adp_type
_atom_site_occupancy
_atom_site_symmetry_multiplicity
_atom_site_calc_flag
_atom_site_refinement_flags
_atom_site_disorder_assembly
_atom_site_disorder_group
N1 N 0.77958(19) 0.67924(19) 1.01824(19) 0.0941(13) Uani 1 1 d . A .
O1 O 0.6893(2) 0.67820(19) 1.0794(2) 0.1310(15) Uani 1 1 d . A .
C1 C 0.8396(2) 0.5832(2) 0.9280(2) 0.0790(12) Uani 1 1 d . . .
H1 H 0.8015 0.5684 0.9505 0.095 Uiso 1 1 calc R . .
C2 C 0.8727(2) 0.63850(19) 0.95078(19) 0.0791(12) Uani 1 1 d . . .
C3 C 0.8516(2) 0.6747(2) 1.0120(2) 0.0863(13) Uani 1 1 d . . .
H3A H 0.8695 0.6518 1.0510 0.104 Uiso 1 1 calc R . .
H3B H 0.8703 0.7197 1.0111 0.104 Uiso 1 1 calc R . .
C4 C 0.7453(3) 0.7141(3) 0.9644(2) 0.120(2) Uani 1 1 d . . .
H4A H 0.7610 0.6964 0.9219 0.144 Uiso 1 1 calc R . .
H4B H 0.6976 0.7047 0.9676 0.144 Uiso 1 1 calc R . .
C5 C 0.7467(3) 0.6642(2) 1.0728(3) 0.0977(15) Uani 1 1 d . . .
C6 C 0.7829(7) 0.6373(4) 1.1316(6) 0.089(3) Uani 0.662(9) 1 d PDU A 1
C7 C 0.7930(4) 0.5732(4) 1.1372(4) 0.094(2) Uani 0.662(9) 1 d PDU A 1
H7 H 0.7790 0.5448 1.1029 0.113 Uiso 0.662(9) 1 calc PR A 1
C8 C 0.8252(11) 0.5453(6) 1.1954(6) 0.088(3) Uani 0.662(9) 1 d PDU A 1
C9 C 0.8362(5) 0.4773(5) 1.2027(5) 0.115(3) Uani 0.662(9) 1 d PDU A 1
H9 H 0.8206 0.4476 1.1702 0.138 Uiso 0.662(9) 1 calc PR A 1
C10 C 0.8677(8) 0.4549(6) 1.2539(7) 0.117(3) Uani 0.662(9) 1 d PDU A 1
H10 H 0.8736 0.4088 1.2580 0.140 Uiso 0.662(9) 1 calc PR A 1
C11 C 0.8916(17) 0.4933(15) 1.3002(12) 0.130(9) Uani 0.662(9) 1 d PDU A 1
H11 H 0.9169 0.4749 1.3350 0.155 Uiso 0.662(9) 1 calc PR A 1
C12 C 0.8805(10) 0.5587(8) 1.2985(6) 0.126(6) Uani 0.662(9) 1 d PDU A 1
H12 H 0.8961 0.5862 1.3329 0.151 Uiso 0.662(9) 1 calc PR A 1
C13 C 0.8449(7) 0.5866(6) 1.2443(7) 0.096(3) Uani 0.662(9) 1 d PDU A 1
C14 C 0.8338(5) 0.6540(4) 1.2384(5) 0.128(3) Uani 0.662(9) 1 d PDU A 1
H14 H 0.8473 0.6830 1.2725 0.154 Uiso 0.662(9) 1 calc PR A 1
C15 C 0.8032(4) 0.6787(5) 1.1828(5) 0.117(3) Uani 0.662(9) 1 d PDU A 1
H15 H 0.7957 0.7247 1.1793 0.141 Uiso 0.662(9) 1 calc PR A 1
C6B C 0.7806(14) 0.6130(8) 1.1124(9) 0.088(5) Uani 0.338(9) 1 d PDU A 2
C7B C 0.8040(7) 0.6323(7) 1.1688(8) 0.085(4) Uani 0.338(9) 1 d PDU A 2
H7B H 0.8044 0.6781 1.1785 0.102 Uiso 0.338(9) 1 calc PR A 2
C8B C 0.8301(15) 0.5860(9) 1.2181(10) 0.093(5) Uani 0.338(9) 1 d PDU A 2
C9B C 0.8610(11) 0.6063(8) 1.2767(10) 0.116(6) Uani 0.338(9) 1 d PDU A 2
H9B H 0.8716 0.6512 1.2838 0.139 Uiso 0.338(9) 1 calc PR A 2
C10B C 0.8747(13) 0.5620(13) 1.3211(11) 0.099(5) Uani 0.338(9) 1 d PDU A 2
H10B H 0.8819 0.5762 1.3650 0.118 Uiso 0.338(9) 1 calc PR A 2
C11B C 0.879(3) 0.499(2) 1.3082(18) 0.097(6) Uani 0.338(9) 1 d PDU A 2
H11B H 0.8950 0.4685 1.3402 0.117 Uiso 0.338(9) 1 calc PR A 2
C12B C 0.861(2) 0.4781(12) 1.2481(14) 0.141(10) Uani 0.338(9) 1 d PDU A 2
H12B H 0.8633 0.4326 1.2380 0.170 Uiso 0.338(9) 1 calc PR A 2
C13B C 0.837(2) 0.5223(11) 1.1991(13) 0.092(7) Uani 0.338(9) 1 d PDU A 2
C14B C 0.8116(12) 0.5014(6) 1.1390(7) 0.151(9) Uani 0.338(9) 1 d PDU A 2
H14B H 0.8138 0.4563 1.1271 0.181 Uiso 0.338(9) 1 calc PR A 2
C15B C 0.7835(13) 0.5462(7) 1.0967(9) 0.151(8) Uani 0.338(9) 1 d PDU A 2
H15B H 0.7658 0.5313 1.0561 0.181 Uiso 0.338(9) 1 calc PR A 2
C16 C 1.0116(5) 0.4884(5) 1.0116(5) 0.118(8) Uani 0.50 3 d SP . .
H16A H 0.9993 0.4674 0.9694 0.141 Uiso 0.17 1 calc PR . .
H16B H 1.0394 0.4571 1.0363 0.141 Uiso 0.17 1 calc PR . .
Cl1 Cl 0.93994(14) 0.50457(15) 1.05692(16) 0.1228(12) Uani 0.50 1 d P . .
C17B C 0.7500 0.7500 0.7500 0.33(3) Uiso 0.25 12 d SP . 2
H17A H 0.7215 0.7779 0.7779 0.397 Uiso 0.06 3 calc SPR . 2
H17B H 0.7215 0.7221 0.7221 0.397 Uiso 0.06 3 calc SPR . 2
Cl2A Cl 0.7004(3) 0.7004(3) 0.7996(3) 0.171(3) Uani 0.38 3 d SP . 1
Cl2B Cl 0.79782(19) 0.70218(19) 0.79782(19) 0.132(2) Uani 0.38 3 d SP . 2
C18 C 0.6242(8) 0.5467(7) 0.9032(5) 0.246(8) Uani 0.17 1 d PD B 3
H18A H 0.5826 0.5249 0.8903 0.295 Uiso 0.17 1 calc PR B 3
H18B H 0.6617 0.5199 0.8876 0.295 Uiso 0.17 1 calc PR B 3
C19 C 0.6123(19) 0.4673(14) 0.933(4) 0.248(11) Uani 0.17 1 d PD C 4
H19A H 0.6440 0.4551 0.9674 0.298 Uiso 0.17 1 calc PR C 4
H19B H 0.6126 0.4339 0.8971 0.298 Uiso 0.17 1 calc PR C 4
Cl5 Cl 0.6283(5) 0.6283(5) 0.8717(5) 0.278(6) Uani 0.17 1 d PD B 3
Cl6 Cl 0.6277(4) 0.5581(3) 0.9837(4) 0.251(4) Uani 0.50 1 d PD B 3
Cl7 Cl 0.5337(10) 0.4828(9) 0.9631(13) 0.248(11) Uani 0.17 1 d PD . 4
Cl10 Cl 0.6242(8) 0.5467(7) 0.9032(5) 0.246(8) Uani 0.17 1 d PD C 4
C17A C 0.7500 0.7500 0.7500 0.33(3) Uiso 0.75 12 d SP . 1
H17C H 0.7785 0.7779 0.7779 0.397 Uiso 0.19 3 calc SPR . 1
H17D H 0.7785 0.7221 0.7221 0.397 Uiso 0.19 3 calc SPR . 1

loop_
_atom_site_aniso_label
_atom_site_aniso_U_11
_atom_site_aniso_U_22
_atom_site_aniso_U_33
_atom_site_aniso_U_23
_atom_site_aniso_U_13
_atom_site_aniso_U_12
N1 0.092(3) 0.106(3) 0.085(2) -0.0123(19) 0.000(2) 0.022(2)
O1 0.104(3) 0.116(3) 0.173(4) 0.018(2) 0.032(2) 0.023(2)
C1 0.075(2) 0.079(2) 0.083(3) 0.007(2) -0.0011(19) 0.008(2)
C2 0.086(3) 0.077(2) 0.074(2) 0.0092(19) -0.0026(19) 0.004(2)
C3 0.095(3) 0.086(3) 0.078(3) -0.001(2) 0.001(2) 0.005(2)
C4 0.126(4) 0.152(4) 0.082(3) -0.022(3) -0.011(3) 0.053(4)
C5 0.086(3) 0.087(3) 0.121(4) -0.003(3) 0.011(3) 0.009(2)
C6 0.078(7) 0.083(6) 0.106(8) -0.001(5) 0.012(5) 0.007(6)
C7 0.114(5) 0.078(5) 0.092(5) -0.010(4) 0.032(4) 0.006(4)
C8 0.092(6) 0.076(7) 0.097(5) 0.003(5) 0.041(4) 0.007(9)
C9 0.142(8) 0.084(5) 0.120(7) 0.015(5) 0.041(5) 0.016(5)
C10 0.116(8) 0.102(7) 0.133(7) 0.027(5) 0.048(5) 0.036(6)
C11 0.108(18) 0.137(9) 0.144(12) 0.023(7) 0.018(12) 0.040(9)
C12 0.147(13) 0.127(8) 0.105(7) 0.007(6) 0.022(7) 0.030(7)
C13 0.062(7) 0.088(5) 0.138(9) 0.008(5) 0.006(7) -0.011(4)
C14 0.134(7) 0.095(5) 0.156(8) -0.022(5) -0.044(6) 0.013(5)
C15 0.120(6) 0.080(6) 0.151(7) -0.009(4) -0.029(5) 0.005(4)
C6B 0.093(11) 0.064(8) 0.107(11) 0.000(8) 0.015(10) -0.012(10)
C7B 0.056(8) 0.056(9) 0.143(12) -0.021(7) 0.004(8) -0.009(6)
C8B 0.077(15) 0.080(9) 0.121(13) -0.033(7) 0.001(9) 0.019(9)
C9B 0.105(14) 0.076(9) 0.166(14) -0.026(8) -0.042(12) 0.005(9)
C10B 0.061(9) 0.117(10) 0.117(14) -0.009(9) 0.017(11) 0.004(8)
C11B 0.075(14) 0.107(11) 0.109(10) 0.023(10) 0.039(9) 0.015(13)
C12B 0.17(2) 0.109(14) 0.149(15) -0.018(10) -0.019(18) 0.063(17)
C13B 0.12(3) 0.057(10) 0.101(9) -0.005(9) 0.034(8) -0.010(14)
C14B 0.32(3) 0.053(7) 0.080(8) 0.002(5) 0.020(9) -0.018(9)
C15B 0.29(3) 0.069(7) 0.097(11) -0.017(7) 0.010(11) 0.033(11)
C16 0.118(8) 0.118(8) 0.118(8) 0.000(9) 0.000(9) 0.000(9)
Cl1 0.115(2) 0.126(2) 0.128(2) 0.0190(16) 0.0124(15) 0.0240(15)
Cl2A 0.171(3) 0.171(3) 0.171(3) -0.007(4) -0.007(4) 0.007(4)
Cl2B 0.132(2) 0.132(2) 0.132(2) 0.023(2) -0.023(2) 0.023(2)
C18 0.245(15) 0.314(19) 0.179(10) 0.013(11) 0.036(10) 0.163(15)
C19 0.172(13) 0.219(14) 0.35(3) -0.017(18) 0.124(15) -0.076(14)
Cl5 0.278(6) 0.278(6) 0.278(6) -0.041(8) -0.041(8) 0.041(8)
Cl6 0.235(6) 0.204(5) 0.315(8) 0.010(5) -0.160(6) -0.004(4)
Cl7 0.172(13) 0.219(14) 0.35(3) -0.017(18) 0.124(15) -0.076(14)
Cl10 0.245(15) 0.314(19) 0.179(10) 0.013(11) 0.036(10) 0.163(15)

loop_
_atom_type_symbol
_atom_type_description
_atom_type_scat_dispersion_real
_atom_type_scat_dispersion_imag
_atom_type_scat_source
C C 0.0033 0.0016 'International Tables Vol C Tables 4.2.6.8 and 6.1.1.4'
H H 0.0000 0.0000 'International Tables Vol C Tables 4.2.6.8 and 6.1.1.4'
N N 0.0061 0.0033 'International Tables Vol C Tables 4.2.6.8 and 6.1.1.4'
O O 0.0106 0.0060 'International Tables Vol C Tables 4.2.6.8 and 6.1.1.4'
Cl Cl 0.1484 0.1585 'International Tables Vol C Tables 4.2.6.8 and 6.1.1.4'

loop_
_geom_angle_atom_site_label_1
_geom_angle_atom_site_label_2
_geom_angle_atom_site_label_3
_geom_angle
_geom_angle_site_symmetry_1
_geom_angle_site_symmetry_3
C5 N1 C3 123.9(4) . .
C5 N1 C4 119.4(4) . .
C3 N1 C4 115.7(4) . .
C2 C1 C2 121.1(4) . 12_665
C2 C1 H1 119.5 . .
C2 C1 H1 119.5 12_665 .
C1 C2 C1 118.9(4) . 6_566
C1 C2 C3 122.1(4) . .
C1 C2 C3 118.9(4) 6_566 .
N1 C3 C2 112.7(3) . .
N1 C3 H3A 109.1 . .
C2 C3 H3A 109.1 . .
N1 C3 H3B 109.1 . .
C2 C3 H3B 109.1 . .
H3A C3 H3B 107.8 . .
C4 C4 N1 114.5(4) 2_665 .
C4 C4 H4A 108.6 2_665 .
N1 C4 H4A 108.6 . .
C4 C4 H4B 108.6 2_665 .
N1 C4 H4B 108.6 . .
H4A C4 H4B 107.6 . .
O1 C5 N1 121.6(5) . .
O1 C5 C6B 123.5(12) . .
N1 C5 C6B 112.3(11) . .
O1 C5 C6 118.0(7) . .
N1 C5 C6 120.0(7) . .
C6B C5 C6 24.4(6) . .
C7 C6 C15 118.8(9) . .
C7 C6 C5 120.1(8) . .
C15 C6 C5 121.1(7) . .
C6 C7 C8 121.4(9) . .
C6 C7 H7 119.3 . .
C8 C7 H7 119.3 . .
C13 C8 C9 118.8(11) . .
C13 C8 C7 118.8(9) . .
C9 C8 C7 122.5(10) . .
C10 C9 C8 120.3(12) . .
C10 C9 H9 119.8 . .
C8 C9 H9 119.8 . .
C9 C10 C11 123.1(12) . .
C9 C10 H10 118.4 . .
C11 C10 H10 118.4 . .
C10 C11 C12 120.2(13) . .
C10 C11 H11 119.9 . .
C12 C11 H11 119.9 . .
C11 C12 C13 119.6(16) . .
C11 C12 H12 120.2 . .
C13 C12 H12 120.2 . .
C8 C13 C14 119.8(10) . .
C8 C13 C12 117.8(12) . .
C14 C13 C12 122.3(13) . .
C15 C14 C13 119.9(9) . .
C15 C14 H14 120.1 . .
C13 C14 H14 120.1 . .
C14 C15 C6 121.5(9) . .
C14 C15 H15 119.3 . .
C6 C15 H15 119.3 . .
C7B C6B C15B 118.6(15) . .
C7B C6B C5 115.7(12) . .
C15B C6B C5 125.4(13) . .
C6B C7B C8B 122.5(14) . .
C6B C7B H7B 118.8 . .
C8B C7B H7B 118.8 . .
C13B C8B C9B 118.2(17) . .
C13B C8B C7B 116.9(14) . .
C9B C8B C7B 123.3(16) . .
C10B C9B C8B 118.7(18) . .
C10B C9B H9B 120.7 . .
C8B C9B H9B 120.7 . .
C9B C10B C11B 123(2) . .
C9B C10B H10B 118.3 . .
C11B C10B H10B 118.3 . .
C10B C11B C12B 117.7(18) . .
C10B C11B H11B 121.1 . .
C12B C11B H11B 121.1 . .
C11B C12B C13B 122(2) . .
C11B C12B H12B 118.9 . .
C13B C12B H12B 118.9 . .
C8B C13B C14B 120.2(16) . .
C8B C13B C12B 115.9(18) . .
C14B C13B C12B 123.0(19) . .
C15B C14B C13B 119.9(13) . .
C15B C14B H14B 120.0 . .
C13B C14B H14B 120.0 . .
C14B C15B C6B 121.3(16) . .
C14B C15B H15B 119.3 . .
C6B C15B H15B 119.3 . .
Cl1 C16 Cl1 112.3(5) . 6_566
Cl1 C16 H16A 109.1 . .
Cl1 C16 H16A 109.1 6_566 .
Cl1 C16 H16B 109.1 . .
Cl1 C16 H16B 109.1 6_566 .
H16A C16 H16B 107.9 . .
Cl1 Cl1 Cl1 118.87(7) 24_657 18_756
Cl1 Cl1 C16 62.05(14) 24_657 13_767
Cl1 Cl1 C16 62.05(14) 18_756 13_767
Cl1 Cl1 C16 59.53(5) 24_657 .
Cl1 Cl1 C16 59.53(5) 18_756 .
C16 Cl1 C16 27.1(12) 13_767 .
Cl2B C17B Cl2B 109.471(3) . 4_566
Cl2B C17B H17A 109.8 . .
Cl2B C17B H17A 109.8 4_566 .
Cl2B C17B H17B 109.8 . .
Cl2B C17B H17B 109.8 4_566 .
H17A C17B H17B 108.2 . .
Cl6 C18 Cl5 102.9(9) . .
Cl6 C18 H18A 111.2 . .
Cl5 C18 H18A 111.2 . .
Cl6 C18 H18B 111.2 . .
Cl5 C18 H18B 111.2 . .
H18A C18 H18B 109.1 . .
Cl7 C19 H19A 112.8 . .
Cl7 C19 H19B 112.8 . .
H19A C19 H19B 110.2 . .
C18 Cl5 C18 66.7(7) 11_566 .
C18 Cl5 C18 66.7(7) 11_566 8_656
C18 Cl5 C18 66.7(7) . 8_656
C18 Cl6 C18 73.7(9) 8_656 .
Cl7 Cl7 Cl7 59.998(5) 11_566 8_656
Cl7 Cl7 Cl7 89.999(5) 11_566 23_656
Cl7 Cl7 Cl7 60.3(7) 8_656 23_656
Cl7 Cl7 Cl7 60.3(7) 11_566 20_566
Cl7 Cl7 Cl7 89.998(7) 8_656 20_566
Cl7 Cl7 Cl7 59.4(14) 23_656 20_566
Cl7 Cl7 C19 140.7(8) 11_566 .
Cl7 Cl7 C19 110(3) 8_656 .
Cl7 Cl7 C19 119(3) 23_656 .
Cl7 Cl7 C19 156(2) 20_566 .
Cl7 Cl7 Cl7 45.3(6) 11_566 13_667
Cl7 Cl7 Cl7 45.3(6) 8_656 13_667
Cl7 Cl7 Cl7 44.7(6) 23_656 13_667
Cl7 Cl7 Cl7 44.7(6) 20_566 13_667
C19 Cl7 Cl7 153(4) . 13_667

loop_
_geom_bond_atom_site_label_1
_geom_bond_atom_site_label_2
_geom_bond_distance
_geom_bond_site_symmetry_2
N1 C5 1.331(6) .
N1 C3 1.472(6) .
N1 C4 1.478(6) .
O1 C5 1.209(6) .
C1 C2 1.388(6) .
C1 C2 1.393(6) 12_665
C1 H1 0.9500 .
C2 C1 1.393(6) 6_566
C2 C3 1.508(6) .
C3 H3A 0.9900 .
C3 H3B 0.9900 .
C4 C4 1.471(12) 2_665
C4 H4A 0.9900 .
C4 H4B 0.9900 .
C5 C6B 1.485(18) .
C5 C6 1.507(11) .
C6 C7 1.324(10) .
C6 C15 1.400(12) .
C7 C8 1.466(14) .
C7 H7 0.9500 .
C8 C13 1.362(15) .
C8 C9 1.407(12) .
C9 C10 1.304(17) .
C9 H9 0.9500 .
C10 C11 1.32(3) .
C10 H10 0.9500 .
C11 C12 1.35(3) .
C11 H11 0.9500 .
C12 C13 1.434(19) .
C12 H12 0.9500 .
C13 C14 1.395(14) .
C14 C15 1.385(12) .
C14 H14 0.9500 .
C15 H15 0.9500 .
C6B C7B 1.303(16) .
C6B C15B 1.396(17) .
C7B C8B 1.47(2) .
C7B H7B 0.9500 .
C8B C13B 1.358(18) .
C8B C9B 1.409(18) .
C9B C10B 1.30(2) .
C9B H9B 0.9500 .
C10B C11B 1.32(4) .
C10B H10B 0.9500 .
C11B C12B 1.34(4) .
C11B H11B 0.9500 .
C12B C13B 1.43(2) .
C12B H12B 0.9500 .
C13B C14B 1.39(2) .
C14B C15B 1.375(18) .
C14B H14B 0.9500 .
C15B H15B 0.9500 .
C16 Cl1 1.754(6) .
C16 Cl1 1.754(6) 6_566
C16 H16A 0.9900 .
C16 H16B 0.9900 .
Cl1 Cl1 1.692(3) 24_657
Cl1 Cl1 1.692(3) 18_756
Cl1 C16 1.712(5) 13_767
C17B Cl2B 1.684(7) .
C17B Cl2B 1.684(7) 4_566
C17B H17A 0.9900 .
C17B H17B 0.9900 .
C18 Cl6 1.655(9) .
C18 Cl5 1.781(10) .
C18 H18A 0.9900 .
C18 H18B 0.9900 .
C19 Cl7 1.743(11) .
C19 H19A 0.9900 .
C19 H19B 0.9900 .
Cl5 C18 1.781(10) 11_566
Cl5 C18 1.781(10) 8_656
Cl6 C18 1.607(18) 8_656
Cl7 Cl7 1.51(3) 11_566
Cl7 Cl7 1.51(3) 8_656
Cl7 Cl7 1.53(2) 23_656
Cl7 Cl7 1.53(2) 20_566
Cl7 Cl7 2.15(3) 13_667
